data_7109291
loop_
_publ_author_name
'Jian Cao'
'Xian Huang'
'Luling Wu'

_publ_section_title
;
 Highly regioselective ring-opening coupling of
 diarylmethylenecyclopropa[b]naphthalenes with Grignard reagents
;
_journal_name_full Chem.Commun.
_journal_page_first 4788
_journal_paper_doi 10.1039/c3cc00171g
_journal_volume 49
_journal_year 2013
_chemical_formula_moiety 'C31 H23 I'
_chemical_formula_sum 'C31 H23 I'
_chemical_formula_weight 522.39
_chemical_name_systematic
;
?
;
_space_group_IT_number 2
_symmetry_cell_setting triclinic
_symmetry_space_group_name_Hall '-P 1'
_symmetry_space_group_name_H-M 'P -1'
_atom_sites_solution_hydrogens geom
_atom_sites_solution_primary direct
_atom_sites_solution_secondary difmap
_audit_creation_method SHELXL-97
_cell_angle_alpha 97.658(4)
_cell_angle_beta 96.136(4)
_cell_angle_gamma 106.567(5)
_cell_formula_units_Z 2
_cell_length_a 7.2201(4)
_cell_length_b 10.1334(6)
_cell_length_c 17.8528(9)
_cell_measurement_reflns_used 3152
_cell_measurement_temperature 293(2)
_cell_measurement_theta_max 29.5711
_cell_measurement_theta_min 2.8674
_cell_volume 1226.28(12)
_computing_cell_refinement 'CrysAlis PRO (Agilent Technologies, 2011)'
_computing_data_collection 'CrysAlis PRO'
_computing_data_reduction 'CrysAlis PRO'
_computing_molecular_graphics 'OLEX2 (Dolomanov et al., 2009)'
_computing_publication_material OLEX2
_computing_structure_refinement 'SHELXL-97 (Sheldrick, 2008)'
_computing_structure_solution 'SHELXS-97 (Sheldrick, 2008)'
_diffrn_ambient_temperature 293(2)
_diffrn_detector_area_resol_mean 10.3592
_diffrn_measured_fraction_theta_full 0.998
_diffrn_measured_fraction_theta_max 0.998
_diffrn_measurement_device_type 'Xcalibur, Atlas, Gemini ultra'
_diffrn_measurement_method '\w scans'
_diffrn_radiation_monochromator graphite
_diffrn_radiation_source 'fine-focus sealed tube'
_diffrn_radiation_type MoK\a
_diffrn_radiation_wavelength 0.71073
_diffrn_reflns_av_R_equivalents 0.0279
_diffrn_reflns_av_sigmaI/netI 0.0418
_diffrn_reflns_limit_h_max 8
_diffrn_reflns_limit_h_min -8
_diffrn_reflns_limit_k_max 12
_diffrn_reflns_limit_k_min -12
_diffrn_reflns_limit_l_max 21
_diffrn_reflns_limit_l_min -21
_diffrn_reflns_number 9655
_diffrn_reflns_theta_full 25.35
_diffrn_reflns_theta_max 25.35
_diffrn_reflns_theta_min 2.87
_exptl_absorpt_coefficient_mu 1.321
_exptl_absorpt_correction_T_max 0.6549
_exptl_absorpt_correction_T_min 0.6068
_exptl_absorpt_correction_type multi-scan
_exptl_absorpt_process_details
;
CrysAlis PRO (Agilent Technologies, 2011)
;
_exptl_crystal_colour colorless
_exptl_crystal_density_diffrn 1.415
_exptl_crystal_density_method 'not measured'
_exptl_crystal_description block
_exptl_crystal_F_000 524
_exptl_crystal_size_max 0.42
_exptl_crystal_size_mid 0.38
_exptl_crystal_size_min 0.35
_refine_diff_density_max 0.419
_refine_diff_density_min -0.487
_refine_diff_density_rms 0.064
_refine_ls_extinction_method none
_refine_ls_goodness_of_fit_ref 1.033
_refine_ls_hydrogen_treatment constr
_refine_ls_matrix_type full
_refine_ls_number_parameters 290
_refine_ls_number_reflns 4483
_refine_ls_number_restraints 0
_refine_ls_restrained_S_all 1.033
_refine_ls_R_factor_all 0.0525
_refine_ls_R_factor_gt 0.0359
_refine_ls_shift/su_max 0.001
_refine_ls_shift/su_mean 0.000
_refine_ls_structure_factor_coef Fsqd
_refine_ls_weighting_details 'calc w=1/[\s^2^(Fo^2^)+(0.0345P)^2^+0.3645P] where P=(Fo^2^+2Fc^2^)/3'
_refine_ls_weighting_scheme calc
_refine_ls_wR_factor_gt 0.0751
_refine_ls_wR_factor_ref 0.0821
_reflns_number_gt 3541
_reflns_number_total 4483
_reflns_threshold_expression >2sigma(I)
_cod_data_source_file c3cc00171g.txt
_cod_data_source_block 110928_cj110921_2
_cod_database_code 7109291

loop_
_symmetry_equiv_pos_as_xyz
'x, y, z'
'-x, -y, -z'

loop_
_atom_site_label
_atom_site_type_symbol
_atom_site_fract_x
_atom_site_fract_y
_atom_site_fract_z
_atom_site_U_iso_or_equiv
_atom_site_adp_type
_atom_site_occupancy
_atom_site_symmetry_multiplicity
_atom_site_calc_flag
_atom_site_refinement_flags
I1 I -0.02555(4) 0.50706(3) 0.307898(15) 0.06114(11) Uani 1 1 d .
C1 C 0.5233(6) 0.2984(4) 0.1016(2) 0.0653(11) Uani 1 1 d .
H1 H 0.6483 0.3558 0.0998 0.078 Uiso 1 1 calc R
C2 C 0.4604(8) 0.1653(5) 0.0612(2) 0.0807(14) Uani 1 1 d .
H2 H 0.5423 0.1325 0.0320 0.097 Uiso 1 1 calc R
C3 C 0.2749(8) 0.0792(4) 0.0638(2) 0.0787(14) Uani 1 1 d .
H3 H 0.2335 -0.0108 0.0356 0.094 Uiso 1 1 calc R
C4 C 0.1528(7) 0.1226(4) 0.1061(2) 0.0652(11) Uani 1 1 d .
H4 H 0.0296 0.0622 0.1075 0.078 Uiso 1 1 calc R
C5 C 0.2124(5) 0.2611(3) 0.14868(19) 0.0470(8) Uani 1 1 d .
C6 C 0.4004(5) 0.3493(3) 0.14574(18) 0.0457(8) Uani 1 1 d .
C7 C 0.4601(5) 0.4865(3) 0.18847(17) 0.0430(8) Uani 1 1 d .
H7 H 0.5848 0.5449 0.1873 0.052 Uiso 1 1 calc R
C8 C 0.3405(4) 0.5360(3) 0.23134(17) 0.0366(7) Uani 1 1 d .
C9 C 0.1553(5) 0.4443(3) 0.23492(18) 0.0425(8) Uani 1 1 d .
C10 C 0.0924(5) 0.3112(3) 0.19465(19) 0.0502(9) Uani 1 1 d .
H10 H -0.0312 0.2531 0.1977 0.060 Uiso 1 1 calc R
C11 C 0.4141(4) 0.6833(3) 0.27473(17) 0.0364(7) Uani 1 1 d .
C12 C 0.5710(4) 0.7054(3) 0.34124(17) 0.0361(7) Uani 1 1 d .
C13 C 0.5611(5) 0.6034(3) 0.38674(18) 0.0438(8) Uani 1 1 d .
H13 H 0.4550 0.5224 0.3761 0.053 Uiso 1 1 calc R
C14 C 0.7052(5) 0.6198(3) 0.44713(19) 0.0488(8) Uani 1 1 d .
H14 H 0.6944 0.5502 0.4770 0.059 Uiso 1 1 calc R
C15 C 0.8666(5) 0.7383(4) 0.4644(2) 0.0508(9) Uani 1 1 d .
C16 C 0.8775(5) 0.8384(3) 0.4185(2) 0.0482(8) Uani 1 1 d .
H16 H 0.9855 0.9181 0.4283 0.058 Uiso 1 1 calc R
C17 C 0.7327(4) 0.8233(3) 0.35863(18) 0.0405(7) Uani 1 1 d .
H17 H 0.7435 0.8936 0.3292 0.049 Uiso 1 1 calc R
C18 C 1.0269(7) 0.7544(5) 0.5297(3) 0.0861(15) Uani 1 1 d .
H18A H 0.9777 0.7649 0.5773 0.129 Uiso 1 1 calc R
H18B H 1.1344 0.8355 0.5287 0.129 Uiso 1 1 calc R
H18C H 1.0704 0.6730 0.5246 0.129 Uiso 1 1 calc R
C19 C 0.3400(5) 0.7831(3) 0.25360(17) 0.0383(7) Uani 1 1 d .
C20 C 0.1923(5) 0.7570(3) 0.18416(18) 0.0423(8) Uani 1 1 d .
C21 C 0.0219(5) 0.7911(4) 0.1907(2) 0.0531(9) Uani 1 1 d .
H21 H 0.0033 0.8328 0.2378 0.064 Uiso 1 1 calc R
C22 C -0.1219(6) 0.7635(4) 0.1275(3) 0.0713(12) Uani 1 1 d .
H22 H -0.2374 0.7851 0.1325 0.086 Uiso 1 1 calc R
C23 C -0.0934(7) 0.7045(4) 0.0578(3) 0.0774(14) Uani 1 1 d .
H23 H -0.1907 0.6843 0.0157 0.093 Uiso 1 1 calc R
C24 C 0.0766(8) 0.6752(4) 0.0501(2) 0.0732(13) Uani 1 1 d .
H24 H 0.0970 0.6380 0.0023 0.088 Uiso 1 1 calc R
C25 C 0.2189(6) 0.7005(3) 0.11254(19) 0.0568(10) Uani 1 1 d .
H25 H 0.3342 0.6793 0.1066 0.068 Uiso 1 1 calc R
C26 C 0.3889(4) 0.9256(3) 0.30111(17) 0.0386(7) Uani 1 1 d .
C27 C 0.3678(5) 0.9424(3) 0.37740(19) 0.0448(8) Uani 1 1 d .
H27 H 0.3284 0.8639 0.4004 0.054 Uiso 1 1 calc R
C28 C 0.4039(5) 1.0735(4) 0.4202(2) 0.0561(10) Uani 1 1 d .
H28 H 0.3888 1.0830 0.4716 0.067 Uiso 1 1 calc R
C29 C 0.4616(6) 1.1882(4) 0.3871(2) 0.0646(11) Uani 1 1 d .
H29 H 0.4853 1.2765 0.4159 0.077 Uiso 1 1 calc R
C30 C 0.4852(6) 1.1754(4) 0.3117(3) 0.0701(12) Uani 1 1 d .
H30 H 0.5275 1.2547 0.2897 0.084 Uiso 1 1 calc R
C31 C 0.4462(6) 1.0442(3) 0.2686(2) 0.0563(10) Uani 1 1 d .
H31 H 0.4586 1.0357 0.2170 0.068 Uiso 1 1 calc R

loop_
_atom_site_aniso_label
_atom_site_aniso_U_11
_atom_site_aniso_U_22
_atom_site_aniso_U_33
_atom_site_aniso_U_23
_atom_site_aniso_U_13
_atom_site_aniso_U_12
I1 0.05290(16) 0.06103(18) 0.0756(2) 0.01847(13) 0.02462(13) 0.01854(12)
C1 0.076(3) 0.056(2) 0.065(2) -0.0029(19) 0.013(2) 0.028(2)
C2 0.114(4) 0.061(3) 0.075(3) -0.008(2) 0.017(3) 0.047(3)
C3 0.121(4) 0.043(2) 0.067(3) -0.013(2) -0.004(3) 0.035(3)
C4 0.089(3) 0.037(2) 0.061(2) 0.0008(18) -0.008(2) 0.015(2)
C5 0.060(2) 0.0339(17) 0.0431(19) 0.0062(15) -0.0063(17) 0.0130(16)
C6 0.060(2) 0.0388(18) 0.0389(18) 0.0024(14) 0.0021(17) 0.0203(17)
C7 0.0431(18) 0.0375(18) 0.0449(19) 0.0037(14) 0.0056(16) 0.0089(15)
C8 0.0363(17) 0.0340(16) 0.0367(17) 0.0042(13) 0.0019(14) 0.0081(13)
C9 0.0433(19) 0.0398(18) 0.0448(18) 0.0071(15) 0.0053(15) 0.0135(15)
C10 0.045(2) 0.0392(19) 0.057(2) 0.0085(16) -0.0049(18) 0.0019(15)
C11 0.0355(17) 0.0347(16) 0.0352(17) 0.0018(13) 0.0056(14) 0.0067(13)
C12 0.0356(17) 0.0337(16) 0.0393(17) 0.0009(13) 0.0063(14) 0.0130(13)
C13 0.0415(19) 0.0371(17) 0.049(2) 0.0063(15) 0.0022(16) 0.0086(14)
C14 0.052(2) 0.046(2) 0.050(2) 0.0123(16) 0.0043(18) 0.0183(17)
C15 0.044(2) 0.057(2) 0.050(2) 0.0017(17) -0.0045(17) 0.0203(17)
C16 0.0352(18) 0.0437(19) 0.059(2) 0.0025(16) 0.0000(17) 0.0077(15)
C17 0.0393(18) 0.0360(17) 0.0457(19) 0.0057(14) 0.0046(15) 0.0121(14)
C18 0.077(3) 0.088(3) 0.082(3) 0.017(2) -0.025(3) 0.019(3)
C19 0.0415(18) 0.0356(17) 0.0335(16) 0.0022(13) 0.0049(14) 0.0070(14)
C20 0.051(2) 0.0323(16) 0.0378(18) 0.0079(14) -0.0013(16) 0.0062(14)
C21 0.048(2) 0.055(2) 0.054(2) 0.0132(17) -0.0013(18) 0.0129(17)
C22 0.054(2) 0.060(2) 0.093(3) 0.030(2) -0.012(2) 0.0075(19)
C23 0.085(3) 0.056(2) 0.067(3) 0.018(2) -0.032(3) -0.004(2)
C24 0.112(4) 0.050(2) 0.043(2) 0.0042(17) -0.009(3) 0.012(2)
C25 0.076(3) 0.047(2) 0.043(2) 0.0063(16) 0.003(2) 0.0156(18)
C26 0.0395(18) 0.0341(17) 0.0402(18) 0.0051(14) -0.0027(15) 0.0119(14)
C27 0.0466(19) 0.0374(18) 0.049(2) 0.0043(15) 0.0060(16) 0.0126(15)
C28 0.060(2) 0.052(2) 0.052(2) -0.0088(18) -0.0013(19) 0.0208(18)
C29 0.072(3) 0.039(2) 0.072(3) -0.0088(19) -0.016(2) 0.0167(19)
C30 0.084(3) 0.035(2) 0.080(3) 0.0165(19) -0.012(2) 0.0050(19)
C31 0.069(3) 0.043(2) 0.048(2) 0.0096(16) -0.0088(19) 0.0091(18)

loop_
_atom_type_symbol
_atom_type_description
_atom_type_scat_dispersion_real
_atom_type_scat_dispersion_imag
_atom_type_scat_source
C C 0.0033 0.0016 'International Tables Vol C Tables 4.2.6.8 and 6.1.1.4'
H H 0.0000 0.0000 'International Tables Vol C Tables 4.2.6.8 and 6.1.1.4'
I I -0.4742 1.8119 'International Tables Vol C Tables 4.2.6.8 and 6.1.1.4'

loop_
_geom_angle_atom_site_label_1
_geom_angle_atom_site_label_2
_geom_angle_atom_site_label_3
_geom_angle
C2 C1 C6 120.5(4)
C2 C1 H1 119.8
C6 C1 H1 119.8
C1 C2 C3 120.1(4)
C1 C2 H2 120.0
C3 C2 H2 120.0
C4 C3 C2 121.6(4)
C4 C3 H3 119.2
C2 C3 H3 119.2
C3 C4 C5 120.0(4)
C3 C4 H4 120.0
C5 C4 H4 120.0
C10 C5 C6 119.0(3)
C10 C5 C4 122.5(4)
C6 C5 C4 118.5(4)
C1 C6 C5 119.3(3)
C1 C6 C7 122.2(3)
C5 C6 C7 118.5(3)
C8 C7 C6 122.2(3)
C8 C7 H7 118.9
C6 C7 H7 118.9
C7 C8 C9 118.1(3)
C7 C8 C11 119.0(3)
C9 C8 C11 122.8(3)
C10 C9 C8 121.5(3)
C10 C9 I1 118.3(3)
C8 C9 I1 120.1(2)
C9 C10 C5 120.7(3)
C9 C10 H10 119.7
C5 C10 H10 119.7
C19 C11 C12 124.9(3)
C19 C11 C8 121.0(3)
C12 C11 C8 114.1(2)
C17 C12 C13 117.4(3)
C17 C12 C11 122.6(3)
C13 C12 C11 120.0(3)
C14 C13 C12 121.2(3)
C14 C13 H13 119.4
C12 C13 H13 119.4
C13 C14 C15 121.1(3)
C13 C14 H14 119.4
C15 C14 H14 119.4
C16 C15 C14 117.6(3)
C16 C15 C18 121.5(3)
C14 C15 C18 120.9(3)
C17 C16 C15 121.5(3)
C17 C16 H16 119.2
C15 C16 H16 119.2
C16 C17 C12 121.2(3)
C16 C17 H17 119.4
C12 C17 H17 119.4
C15 C18 H18A 109.5
C15 C18 H18B 109.5
H18A C18 H18B 109.5
C15 C18 H18C 109.5
H18A C18 H18C 109.5
H18B C18 H18C 109.5
C11 C19 C20 122.5(3)
C11 C19 C26 122.7(3)
C20 C19 C26 114.7(3)
C21 C20 C25 118.3(3)
C21 C20 C19 119.1(3)
C25 C20 C19 122.6(3)
C20 C21 C22 120.5(4)
C20 C21 H21 119.8
C22 C21 H21 119.8
C23 C22 C21 119.9(4)
C23 C22 H22 120.1
C21 C22 H22 120.1
C24 C23 C22 120.2(4)
C24 C23 H23 119.9
C22 C23 H23 119.9
C23 C24 C25 120.4(4)
C23 C24 H24 119.8
C25 C24 H24 119.8
C24 C25 C20 120.8(4)
C24 C25 H25 119.6
C20 C25 H25 119.6
C27 C26 C31 117.9(3)
C27 C26 C19 121.3(3)
C31 C26 C19 120.7(3)
C26 C27 C28 121.3(3)
C26 C27 H27 119.4
C28 C27 H27 119.4
C29 C28 C27 119.7(4)
C29 C28 H28 120.2
C27 C28 H28 120.2
C28 C29 C30 120.6(3)
C28 C29 H29 119.7
C30 C29 H29 119.7
C29 C30 C31 119.7(4)
C29 C30 H30 120.1
C31 C30 H30 120.1
C30 C31 C26 120.8(4)
C30 C31 H31 119.6
C26 C31 H31 119.6

loop_
_geom_bond_atom_site_label_1
_geom_bond_atom_site_label_2
_geom_bond_distance
I1 C9 2.103(3)
C1 C2 1.367(5)
C1 C6 1.406(5)
C1 H1 0.9300
C2 C3 1.383(7)
C2 H2 0.9300
C3 C4 1.348(6)
C3 H3 0.9300
C4 C5 1.426(5)
C4 H4 0.9300
C5 C10 1.405(5)
C5 C6 1.407(5)
C6 C7 1.416(4)
C7 C8 1.367(4)
C7 H7 0.9300
C8 C9 1.407(4)
C8 C11 1.504(4)
C9 C10 1.365(4)
C10 H10 0.9300
C11 C19 1.348(4)
C11 C12 1.497(4)
C12 C17 1.384(4)
C12 C13 1.389(4)
C13 C14 1.373(4)
C13 H13 0.9300
C14 C15 1.386(5)
C14 H14 0.9300
C15 C16 1.376(5)
C15 C18 1.510(5)
C16 C17 1.373(4)
C16 H16 0.9300
C17 H17 0.9300
C18 H18A 0.9600
C18 H18B 0.9600
C18 H18C 0.9600
C19 C20 1.488(4)
C19 C26 1.499(4)
C20 C21 1.382(5)
C20 C25 1.386(5)
C21 C22 1.390(5)
C21 H21 0.9300
C22 C23 1.369(7)
C22 H22 0.9300
C23 C24 1.359(7)
C23 H23 0.9300
C24 C25 1.376(5)
C24 H24 0.9300
C25 H25 0.9300
C26 C27 1.380(4)
C26 C31 1.381(5)
C27 C28 1.381(4)
C27 H27 0.9300
C28 C29 1.354(5)
C28 H28 0.9300
C29 C30 1.368(6)
C29 H29 0.9300
C30 C31 1.381(5)
C30 H30 0.9300
C31 H31 0.9300

loop_
_geom_torsion_atom_site_label_1
_geom_torsion_atom_site_label_2
_geom_torsion_atom_site_label_3
_geom_torsion_atom_site_label_4
_geom_torsion
C6 C1 C2 C3 -0.2(6)
C1 C2 C3 C4 -0.7(7)
C2 C3 C4 C5 1.1(6)
C3 C4 C5 C10 -179.0(3)
C3 C4 C5 C6 -0.5(5)
C2 C1 C6 C5 0.7(5)
C2 C1 C6 C7 179.9(4)
C10 C5 C6 C1 178.2(3)
C4 C5 C6 C1 -0.4(5)
C10 C5 C6 C7 -1.0(5)
C4 C5 C6 C7 -179.5(3)
C1 C6 C7 C8 179.9(3)
C5 C6 C7 C8 -0.9(5)
C6 C7 C8 C9 2.6(5)
C6 C7 C8 C11 -179.6(3)
C7 C8 C9 C10 -2.5(5)
C11 C8 C9 C10 179.8(3)
C7 C8 C9 I1 174.2(2)
C11 C8 C9 I1 -3.5(4)
C8 C9 C10 C5 0.6(5)
I1 C9 C10 C5 -176.1(2)
C6 C5 C10 C9 1.1(5)
C4 C5 C10 C9 179.6(3)
C7 C8 C11 C19 110.2(4)
C9 C8 C11 C19 -72.1(4)
C7 C8 C11 C12 -70.1(4)
C9 C8 C11 C12 107.6(3)
C19 C11 C12 C17 -41.3(5)
C8 C11 C12 C17 139.0(3)
C19 C11 C12 C13 141.0(3)
C8 C11 C12 C13 -38.7(4)
C17 C12 C13 C14 0.7(5)
C11 C12 C13 C14 178.6(3)
C12 C13 C14 C15 -0.6(5)
C13 C14 C15 C16 -0.4(5)
C13 C14 C15 C18 -178.6(4)
C14 C15 C16 C17 1.2(5)
C18 C15 C16 C17 179.4(4)
C15 C16 C17 C12 -1.1(5)
C13 C12 C17 C16 0.1(5)
C11 C12 C17 C16 -177.8(3)
C12 C11 C19 C20 176.3(3)
C8 C11 C19 C20 -4.0(5)
C12 C11 C19 C26 -8.3(5)
C8 C11 C19 C26 171.4(3)
C11 C19 C20 C21 127.8(3)
C26 C19 C20 C21 -48.0(4)
C11 C19 C20 C25 -52.6(5)
C26 C19 C20 C25 131.6(3)
C25 C20 C21 C22 2.7(5)
C19 C20 C21 C22 -177.7(3)
C20 C21 C22 C23 -1.2(6)
C21 C22 C23 C24 -1.2(6)
C22 C23 C24 C25 2.1(6)
C23 C24 C25 C20 -0.6(6)
C21 C20 C25 C24 -1.8(5)
C19 C20 C25 C24 178.6(3)
C11 C19 C26 C27 -52.6(5)
C20 C19 C26 C27 123.2(3)
C11 C19 C26 C31 131.1(3)
C20 C19 C26 C31 -53.1(4)
C31 C26 C27 C28 -0.5(5)
C19 C26 C27 C28 -176.9(3)
C26 C27 C28 C29 -0.1(5)
C27 C28 C29 C30 -0.3(6)
C28 C29 C30 C31 1.3(6)
C29 C30 C31 C26 -1.9(6)
C27 C26 C31 C30 1.5(5)
C19 C26 C31 C30 177.9(3)
